data_2200109
loop_
_publ_author_name
'Lucas, Nigel T.'
'Notaras, Eleni G. A.'
'Humphrey, Mark G.'

_publ_section_title
;
 W~2~Ir~2~(\m~4~-\h^2^-C~2~Ph~2~)(\m-CO)~4~(CO)~4~(\h-C~5~H~4~Me)~2~
;
_journal_issue 4
_journal_name_full 'Acta Crystallographica Section E'
_journal_page_first m143
_journal_page_last m144
_journal_paper_doi 10.1107/S1600536801004123
_journal_volume 57
_journal_year 2001
_chemical_formula_iupac '[W2 Ir2 (C6 H7)2 (C14 H10) (C O)10]'
_chemical_formula_moiety 'C34 H24 Ir2 O8 W2'
_chemical_formula_structural
;
(C2 (C6 H5)2) (C5 H4 (C H3))2 (C O)10 Ir2 W2
;
_chemical_formula_sum 'C34 H24 Ir2 O8 W2'
_chemical_formula_weight 1312.70
_space_group_IT_number 14
_symmetry_cell_setting monoclinic
_symmetry_space_group_name_Hall '-P 2ybc'
_symmetry_space_group_name_H-M 'P 1 21/c 1'
_cell_angle_alpha 90
_cell_angle_beta 90.8932(6)
_cell_angle_gamma 90
_cell_formula_units_Z 4
_cell_length_a 16.80730(10)
_cell_length_b 9.58490(10)
_cell_length_c 19.0626(2)
_cell_measurement_reflns_used 78199
_cell_measurement_temperature 200
_cell_measurement_theta_max 30.034
_cell_measurement_theta_min 3.395
_cell_volume 3070.54(5)
_computing_cell_refinement 'HKL SCALEPACK (Otwinowski & Minor 1997)'
_computing_data_collection 'KappaCCD Software (Nonius, 1999)'
_computing_data_reduction
;
DENZO and SCALEPACK (Otwinowski & Minor, 1997)
;
_computing_publication_material TEXSAN
_computing_structure_refinement 'TEXSAN (Molecular Structure Corporation, 1997)'
_computing_structure_solution
;
PATTY in DIRDIF92 (Beurskens et al., 1992)
;
_diffrn_ambient_temperature 200
_diffrn_measurement_device_type 'Nonius KappaCCD'
_diffrn_measurement_method '\f and \w'
_diffrn_radiation_monochromator graphite
_diffrn_radiation_source 'fine-focus sealed tube'
_diffrn_radiation_type MoK\a
_diffrn_radiation_wavelength .7107
_diffrn_reflns_av_R_equivalents .07704
_diffrn_reflns_av_sigmaI/netI .090
_diffrn_reflns_limit_h_max 23
_diffrn_reflns_limit_h_min -23
_diffrn_reflns_limit_k_max 13
_diffrn_reflns_limit_k_min -13
_diffrn_reflns_limit_l_max 26
_diffrn_reflns_limit_l_min -26
_diffrn_reflns_number 90662
_diffrn_reflns_reduction_process 'Lp corrections applied'
_diffrn_reflns_theta_max 30.03
_diffrn_reflns_theta_min 3.41
_exptl_absorpt_coefficient_mu 16.195
_exptl_absorpt_correction_T_max .327
_exptl_absorpt_correction_T_min .050
_exptl_absorpt_correction_type integration
_exptl_absorpt_process_details
;
[Gaussian (Coppens, 1970) implemented in maXus (1999)]
;
_exptl_crystal_colour 'dark green'
_exptl_crystal_density_diffrn 2.839
_exptl_crystal_density_meas ?
_exptl_crystal_description block
_exptl_crystal_F_000 2376.00
_exptl_crystal_size_max .30
_exptl_crystal_size_mid .25
_exptl_crystal_size_min .10
_refine_diff_density_max 1.36
_refine_diff_density_min -2.33
_refine_ls_extinction_method none
_refine_ls_goodness_of_fit_all .822
_refine_ls_goodness_of_fit_ref .817
_refine_ls_hydrogen_treatment noref
_refine_ls_matrix_type full
_refine_ls_number_constraints 0
_refine_ls_number_parameters 415
_refine_ls_number_reflns 7429
_refine_ls_number_restraints 0
_refine_ls_R_factor_all .0344
_refine_ls_R_factor_gt .0263
_refine_ls_shift/su_max .001
_refine_ls_shift/su_mean .001
_refine_ls_structure_factor_coef F
_refine_ls_weighting_details 'w = 1/[\s^2^(Fo) + 0.00040|Fo|^2^]'
_refine_ls_weighting_scheme sigma
_refine_ls_wR_factor_all .0328
_refine_ls_wR_factor_ref .0295
_reflns_number_gt 7429
_reflns_number_total 8980
_reflns_threshold_expression I>2\s(I)
_cod_data_source_file bt6020.cif
_cod_data_source_block I
_cod_depositor_comments
;
The following automatic conversions were performed:

'_exptl_crystal_density_meas' value 'not measured' was changed to '?'
- the value is perceived as not measured.

Automatic conversion script
Id: cif_fix_values 3008 2015-01-20 13:52:24Z robertas 
;
_cod_original_cell_volume 3070.54(4)
_cod_original_sg_symbol_H-M 'P 21/c'
_cod_database_code 2200109
_cod_database_fobs_code 2200109

loop_
_symmetry_equiv_pos_as_xyz
'  +x,  +y,  +z'
'  -x,1/2+y,1/2-z'
'  -x,  -y,  -z'
'  +x,1/2-y,1/2+z'

loop_
_atom_site_label
_atom_site_fract_x
_atom_site_fract_y
_atom_site_fract_z
_atom_site_U_iso_or_equiv
_atom_site_adp_type
_atom_site_calc_flag
_atom_site_calc_attached_atom
_atom_site_refinement_flags
_atom_site_occupancy
Ir(1) .148940(10) .20159(2) .049837(9) .01724(4) Uani d ? . 1.000
Ir(2) .216880(10) .18402(2) .178536(9) .01782(5) Uani d ? . 1.000
W(1) .153520(10) .44096(2) .135326(9) .01711(5) Uani d ? . 1.000
W(2) .310160(10) .13818(2) .059620(10) .01980(5) Uani d ? . 1.000
O(1) .1089(3) .2248(5) -.1057(2) .0500(10) Uani d ? . 1.000
O(2) .0220(2) -.0166(5) .0797(2) .0470(10) Uani d ? . 1.000
O(3) .2880(3) .2269(5) .3244(2) .0460(10) Uani d ? . 1.000
O(4) .1074(2) -.0458(4) .2296(2) .0410(10) Uani d ? . 1.000
O(5) -.0068(2) .3827(4) .0582(2) .0370(10) Uani d ? . 1.000
O(6) .2027(2) -.0904(4) -.0083(2) .0360(10) Uani d ? . 1.000
O(7) .0551(2) .2954(4) .2506(2) .0330(10) Uani d ? . 1.000
O(8) .3306(2) -.0718(4) .1817(2) .0390(10) Uani d ? . 1.000
C(1) .1217(3) .2194(5) -.0480(3) .0260(10) Uani d ? . 1.000
C(2) .0685(3) .0666(5) .0683(3) .0270(10) Uani d ? . 1.000
C(3) .2633(3) .2107(5) .2698(3) .0260(10) Uani d ? . 1.000
C(4) .1486(3) .0389(5) .2102(3) .0250(10) Uani d ? . 1.000
C(5) .0598(3) .3777(5) .0792(3) .0250(10) Uani d ? . 1.000
C(6) .2281(3) .0107(5) .0194(3) .0260(10) Uani d ? . 1.000
C(7) .1018(3) .3293(5) .2090(3) .0230(10) Uani d ? . 1.000
C(8) .3072(3) .0207(5) .1459(3) .0270(10) Uani d ? . 1.000
C(9) .0678(3) .6138(5) .1670(3) .0270(10) Uani d ? . 1.000
C(10) .1022(3) .6548(5) .1021(3) .0310(10) Uani d ? . 1.000
C(11) .1830(3) .6734(5) .1139(3) .0290(10) Uani d ? . 1.000
C(12) .1995(3) .6479(5) .1865(3) .0280(10) Uani d ? . 1.000
C(13) .1278(3) .6145(5) .2193(3) .0270(10) Uani d ? . 1.000
C(14) .1156(4) .5971(6) .2970(3) .039(2) Uani d ? . 1.000
C(15) .4005(3) .1811(5) -.0305(3) .0290(10) Uani d ? . 1.000
C(16) .4394(3) .2027(6) .0349(3) .0300(10) Uani d ? . 1.000
C(17) .4410(3) .0753(6) .0712(3) .035(2) Uani d ? . 1.000
C(18) .4020(3) -.0250(6) .0278(3) .0320(10) Uani d ? . 1.000
C(19) .3789(3) .0389(6) -.0362(3) .0300(10) Uani d ? . 1.000
C(20) .3470(4) -.0314(6) -.1011(3) .039(2) Uani d ? . 1.000
C(21) .3354(3) .4910(5) -.0265(3) .0270(10) Uani d ? . 1.000
C(22) .3487(3) .5719(6) -.0853(3) .036(2) Uani d ? . 1.000
C(23) .2859(4) .6143(6) -.1272(3) .040(2) Uani d ? . 1.000
C(24) .2097(4) .5834(6) -.1080(3) .0350(10) Uani d ? . 1.000
C(25) .1959(3) .5034(5) -.0480(3) .0260(10) Uani d ? . 1.000
C(26) .2592(3) .4516(5) -.0067(2) .0200(10) Uani d ? . 1.000
C(27) .2411(3) .3534(5) .0526(2) .0170(10) Uani d ? . 1.000
C(28) .2804(3) .3411(5) .1228(2) .0170(10) Uani d ? . 1.000
C(29) .3540(3) .4160(5) .1501(2) .0200(10) Uani d ? . 1.000
C(30) .4084(3) .3466(5) .1944(3) .0270(10) Uani d ? . 1.000
C(31) .4766(3) .4108(6) .2191(3) .035(2) Uani d ? . 1.000
C(32) .4941(3) .5452(6) .1994(3) .037(2) Uani d ? . 1.000
C(33) .4421(3) .6167(6) .1564(3) .035(2) Uani d ? . 1.000
C(34) .3726(3) .5533(5) .1323(3) .0270(10) Uani d ? . 1.000
H(9) .0136 .5902 .1737 .033 Uiso c ? . 1.000
H(10) .0746 .6670 .0587 .037 Uiso c ? . 1.000
H(11) .2209 .6986 .0796 .035 Uiso c ? . 1.000
H(12) .2503 .6527 .2088 .034 Uiso c ? . 1.000
H(14c) .0815 .6688 .3133 .047 Uiso c ? . 1.000
H(14a) .0921 .5087 .3056 .047 Uiso c ? . 1.000
H(14b) .1654 .6027 .3209 .047 Uiso c ? . 1.000
H(15) .3905 .2507 -.0650 .034 Uiso c ? . 1.000
H(16) .4607 .2886 .0514 .036 Uiso c ? . 1.000
H(17) .4638 .0591 .1164 .042 Uiso c ? . 1.000
H(18) .3929 -.1198 .0398 .039 Uiso c ? . 1.000
H(20a) .2986 .0119 -.1153 .047 Uiso c ? . 1.000
H(20b) .3847 -.0234 -.1375 .047 Uiso c ? . 1.000
H(20c) .3377 -.1272 -.0914 .047 Uiso c ? . 1.000
H(23) .3797 .4614 .0013 .032 Uiso c ? . 1.000
H(24) .4015 .5981 -.0968 .043 Uiso c ? . 1.000
H(25) .2953 .6647 -.1692 .048 Uiso c ? . 1.000
H(26) .1660 .6165 -.1356 .042 Uiso c ? . 1.000
H(27) .1427 .4837 -.0349 .031 Uiso c ? . 1.000
H(30) .3979 .2529 .2077 .032 Uiso c ? . 1.000
H(31) .5118 .3619 .2499 .042 Uiso c ? . 1.000
H(32) .5420 .5882 .2155 .045 Uiso c ? . 1.000
H(33) .4537 .7100 .1431 .042 Uiso c ? . 1.000
H(34) .3370 .6045 .1029 .032 Uiso c ? . 1.000

loop_
_atom_site_aniso_label
_atom_site_aniso_U_11
_atom_site_aniso_U_22
_atom_site_aniso_U_33
_atom_site_aniso_U_12
_atom_site_aniso_U_13
_atom_site_aniso_U_23
Ir(1) .01412(9) .01851(9) .01902(9) -.00117(6) -.00188(6) -.00069(7)
Ir(2) .01734(9) .01721(9) .01886(9) -.00004(6) -.00177(7) .00199(7)
W(1) .01562(9) .01679(9) .01890(10) .00141(7) -.00072(7) .00003(7)
W(2) .01539(9) .02040(10) .02360(10) .00306(7) -.00027(7) .00005(7)
O(1) .065(3) .058(3) .024(2) -.022(2) -.012(2) .003(2)
O(2) .041(2) .054(3) .045(2) -.028(2) .000(2) .000(2)
O(3) .056(3) .053(3) .029(2) -.014(2) -.014(2) .002(2)
O(4) .041(2) .037(2) .044(2) -.016(2) .001(2) .011(2)
O(5) .019(2) .047(2) .045(2) .008(2) -.011(2) -.010(2)
O(6) .034(2) .025(2) .049(2) -.003(2) .001(2) -.010(2)
O(7) .033(2) .035(2) .032(2) -.001(2) .011(2) .005(2)
O(8) .042(2) .035(2) .042(2) .016(2) .002(2) .012(2)
C(1) .022(2) .029(3) .026(3) -.006(2) -.002(2) .000(2)
C(2) .024(3) .034(3) .022(2) -.005(2) -.002(2) -.003(2)
C(3) .029(3) .023(2) .025(3) .000(2) -.002(2) .005(2)
C(4) .027(3) .026(3) .022(2) .002(2) -.002(2) -.002(2)
C(5) .025(3) .026(2) .023(2) .003(2) -.002(2) -.001(2)
C(6) .023(2) .026(3) .029(3) .000(2) .003(2) .003(2)
C(7) .023(2) .023(2) .024(2) .003(2) -.003(2) .001(2)
C(8) .026(3) .020(2) .033(3) .006(2) .003(2) .001(2)
C(9) .028(3) .023(2) .031(3) .007(2) .002(2) -.002(2)
C(10) .038(3) .022(2) .033(3) .010(2) -.003(2) .003(2)
C(11) .032(3) .020(2) .035(3) .002(2) .009(2) .003(2)
C(12) .026(3) .022(2) .036(3) -.003(2) -.001(2) -.008(2)
C(13) .031(3) .020(2) .031(3) .001(2) .000(2) -.007(2)
C(14) .049(4) .039(3) .030(3) -.009(3) .007(3) -.010(3)
C(15) .023(3) .032(3) .032(3) .001(2) .008(2) -.002(2)
C(16) .017(2) .039(3) .035(3) -.002(2) .000(2) -.004(2)
C(17) .015(2) .048(3) .042(3) .011(2) .002(2) -.002(3)
C(18) .026(3) .035(3) .036(3) .014(2) .009(2) .003(2)
C(19) .025(3) .032(3) .034(3) .006(2) .007(2) -.004(2)
C(20) .045(4) .038(3) .035(3) -.005(3) .008(3) -.007(3)
C(21) .030(3) .023(2) .028(3) -.002(2) .005(2) -.002(2)
C(22) .040(3) .031(3) .036(3) -.011(2) .012(3) -.001(2)
C(23) .065(4) .027(3) .029(3) -.009(3) .009(3) .005(2)
C(24) .053(4) .026(3) .025(3) .003(3) -.006(2) .002(2)
C(25) .031(3) .022(2) .024(2) -.001(2) .001(2) .002(2)
C(26) .022(2) .016(2) .021(2) -.001(2) .000(2) .002(2)
C(27) .013(2) .019(2) .019(2) -.001(2) .003(2) .001(2)
C(28) .011(2) .021(2) .018(2) -.002(2) -.004(2) .002(2)
C(29) .013(2) .027(2) .020(2) .000(2) .000(2) -.002(2)
C(30) .020(2) .031(3) .029(3) -.003(2) -.005(2) .000(2)
C(31) .024(3) .042(3) .039(3) -.002(2) -.013(2) .001(3)
C(32) .024(3) .041(3) .047(3) -.012(2) -.010(2) -.011(3)
C(33) .031(3) .029(3) .044(3) -.007(2) -.003(2) -.008(2)
C(34) .022(2) .027(3) .031(3) -.002(2) -.003(2) -.004(2)

loop_
_atom_type_symbol
_atom_type_scat_dispersion_real
_atom_type_scat_dispersion_imag
_atom_type_scat_source
C .002 .002
;International Tables for Crystallography
(1992, Vol. C, Tables 4.2.6.8 and 6.1.1.1)
;
H .000 .000
;International Tables for Crystallography
(1992, Vol. C, Table 6.1.1.2)
;
Ir -2.066 7.990
;International Tables for Crystallography
(1992, Vol. C, Tables 4.2.6.8 and 6.1.1.1)
;
O .008 .006
;International Tables for Crystallography
(1992, Vol. C, Tables 4.2.6.8 and 6.1.1.1)
;
W -1.421 6.872
;International Tables for Crystallography
(1992, Vol. C, Tables 4.2.6.8 and 6.1.1.1)
;

loop_
_geom_angle_atom_site_label_1
_geom_angle_atom_site_label_2
_geom_angle_atom_site_label_3
_geom_angle
_geom_angle_publ_flag
Ir(2) Ir(1) W(1) 61.086(6) no
Ir(2) Ir(1) W(2) 61.751(7) no
Ir(2) Ir(1) C(1) 168.70(10) no
Ir(2) Ir(1) C(2) 94.60(10) no
Ir(2) Ir(1) C(5) 95.30(10) no
Ir(2) Ir(1) C(6) 86.70(10) no
Ir(2) Ir(1) C(27) 73.90(10) yes
W(1) Ir(1) W(2) 96.983(7) no
W(1) Ir(1) C(1) 119.6(2) no
W(1) Ir(1) C(2) 117.3(2) no
W(1) Ir(1) C(5) 44.20(10) no
W(1) Ir(1) C(6) 140.40(10) no
W(1) Ir(1) C(27) 54.20(10) no
W(2) Ir(1) C(1) 107.60(10) no
W(2) Ir(1) C(2) 122.1(2) no
W(2) Ir(1) C(5) 140.50(10) no
W(2) Ir(1) C(6) 44.70(10) no
W(2) Ir(1) C(27) 55.80(10) no
C(1) Ir(1) C(2) 94.6(2) no
C(1) Ir(1) C(5) 91.4(2) no
C(1) Ir(1) C(6) 87.5(2) no
C(1) Ir(1) C(27) 97.2(2) no
C(2) Ir(1) C(5) 89.3(2) no
C(2) Ir(1) C(6) 85.6(2) no
C(2) Ir(1) C(27) 167.9(2) no
C(5) Ir(1) C(6) 174.6(2) no
C(5) Ir(1) C(27) 88.2(2) no
C(6) Ir(1) C(27) 97.1(2) no
Ir(1) Ir(2) W(1) 61.560(6) no
Ir(1) Ir(2) W(2) 60.617(6) no
Ir(1) Ir(2) C(3) 168.70(10) no
Ir(1) Ir(2) C(4) 94.90(10) no
Ir(1) Ir(2) C(7) 81.70(10) no
Ir(1) Ir(2) C(8) 93.90(10) no
Ir(1) Ir(2) C(28) 73.20(10) yes
W(1) Ir(2) W(2) 96.576(7) no
W(1) Ir(2) C(3) 107.30(10) no
W(1) Ir(2) C(4) 120.40(10) no
W(1) Ir(2) C(7) 43.50(10) no
W(1) Ir(2) C(8) 141.00(10) no
W(1) Ir(2) C(28) 54.90(10) no
W(2) Ir(2) C(3) 122.0(2) no
W(2) Ir(2) C(4) 119.10(10) no
W(2) Ir(2) C(7) 136.80(10) no
W(2) Ir(2) C(8) 44.60(10) no
W(2) Ir(2) C(28) 54.50(10) no
C(3) Ir(2) C(4) 92.8(2) no
C(3) Ir(2) C(7) 91.2(2) no
C(3) Ir(2) C(8) 94.4(2) no
C(3) Ir(2) C(28) 99.1(2) no
C(4) Ir(2) C(7) 81.9(2) no
C(4) Ir(2) C(8) 89.5(2) no
C(4) Ir(2) C(28) 168.1(2) no
C(7) Ir(2) C(8) 170.0(2) no
C(7) Ir(2) C(28) 96.9(2) no
C(8) Ir(2) C(28) 90.4(2) no
Ir(1) W(1) Ir(2) 57.353(6) no
Ir(1) W(1) C(5) 54.90(10) no
Ir(1) W(1) C(7) 87.80(10) no
Ir(1) W(1) C(9) 137.20(10) no
Ir(1) W(1) C(10) 123.90(10) no
Ir(1) W(1) C(11) 133.20(10) no
Ir(1) W(1) C(12) 160.00(10) no
Ir(1) W(1) C(13) 165.10(10) no
Ir(1) W(1) C(27) 47.70(10) no
Ir(1) W(1) C(28) 68.00(10) no
Ir(2) W(1) C(5) 100.60(10) no
Ir(2) W(1) C(7) 59.00(10) no
Ir(2) W(1) C(9) 143.00(10) no
Ir(2) W(1) C(10) 178.70(10) no
Ir(2) W(1) C(11) 144.50(10) no
Ir(2) W(1) C(12) 120.10(10) no
Ir(2) W(1) C(13) 119.60(10) no
Ir(2) W(1) C(27) 69.00(10) no
Ir(2) W(1) C(28) 48.00(10) no
C(5) W(1) C(7) 82.2(2) no
C(5) W(1) C(9) 82.3(2) no
C(5) W(1) C(10) 80.4(2) no
C(5) W(1) C(11) 111.6(2) no
C(5) W(1) C(12) 137.6(2) no
C(5) W(1) C(13) 115.5(2) no
C(5) W(1) C(27) 91.7(2) no
C(5) W(1) C(28) 122.2(2) no
C(7) W(1) C(9) 85.3(2) no
C(7) W(1) C(10) 120.6(2) no
C(7) W(1) C(11) 137.9(2) no
C(7) W(1) C(12) 108.0(2) no
C(7) W(1) C(13) 79.2(2) no
C(7) W(1) C(27) 125.1(2) no
C(7) W(1) C(28) 105.2(2) no
C(9) W(1) C(10) 36.3(2) no
C(9) W(1) C(11) 59.2(2) no
C(9) W(1) C(12) 58.6(2) no
C(9) W(1) C(13) 35.3(2) no
C(9) W(1) C(27) 148.0(2) no
C(9) W(1) C(28) 154.0(2) no
C(10) W(1) C(11) 34.8(2) no
C(10) W(1) C(12) 58.7(2) no
C(10) W(1) C(13) 59.2(2) no
C(10) W(1) C(27) 111.8(2) no
C(10) W(1) C(28) 132.0(2) no
C(11) W(1) C(12) 35.7(2) no
C(11) W(1) C(13) 58.9(2) no
C(11) W(1) C(27) 95.0(2) no
C(11) W(1) C(28) 100.1(2) no
C(12) W(1) C(13) 34.8(2) no
C(12) W(1) C(27) 112.3(2) no
C(12) W(1) C(28) 95.4(2) no
C(13) W(1) C(27) 147.1(2) no
C(13) W(1) C(28) 122.2(2) no
C(27) W(1) C(28) 37.00(10) no
Ir(1) W(2) Ir(2) 57.631(6) no
Ir(1) W(2) C(6) 55.80(10) no
Ir(1) W(2) C(8) 98.10(10) no
Ir(1) W(2) C(15) 123.60(10) no
Ir(1) W(2) C(16) 147.70(10) no
Ir(1) W(2) C(17) 176.8(2) no
Ir(1) W(2) C(18) 142.50(10) no
Ir(1) W(2) C(19) 121.40(10) no
Ir(1) W(2) C(27) 47.90(10) no
Ir(1) W(2) C(28) 68.80(10) no
Ir(2) W(2) C(6) 90.80(10) no
Ir(2) W(2) C(8) 53.30(10) no
Ir(2) W(2) C(15) 159.80(10) no
Ir(2) W(2) C(16) 131.30(10) no
Ir(2) W(2) C(17) 120.70(10) no
Ir(2) W(2) C(18) 135.10(10) no
Ir(2) W(2) C(19) 165.20(10) no
Ir(2) W(2) C(27) 68.30(10) no
Ir(2) W(2) C(28) 48.00(10) no
C(6) W(2) C(8) 86.9(2) no
C(6) W(2) C(15) 106.1(2) no
C(6) W(2) C(16) 137.2(2) no
C(6) W(2) C(17) 122.4(2) no
C(6) W(2) C(18) 86.8(2) no
C(6) W(2) C(19) 78.5(2) no
C(6) W(2) C(27) 100.2(2) no
C(6) W(2) C(28) 123.7(2) no
C(8) W(2) C(15) 136.7(2) no
C(8) W(2) C(16) 110.8(2) no
C(8) W(2) C(17) 78.9(2) no
C(8) W(2) C(18) 81.9(2) no
C(8) W(2) C(19) 115.3(2) no
C(8) W(2) C(27) 121.3(2) no
C(8) W(2) C(28) 92.1(2) no
C(15) W(2) C(16) 35.3(2) no
C(15) W(2) C(17) 59.0(2) no
C(15) W(2) C(18) 58.6(2) no
C(15) W(2) C(19) 34.8(2) no
C(15) W(2) C(27) 97.3(2) no
C(15) W(2) C(28) 112.1(2) no
C(16) W(2) C(17) 35.5(2) no
C(16) W(2) C(18) 59.3(2) no
C(16) W(2) C(19) 58.7(2) no
C(16) W(2) C(27) 102.5(2) no
C(16) W(2) C(28) 95.2(2) no
C(17) W(2) C(18) 36.3(2) no
C(17) W(2) C(19) 59.4(2) no
C(17) W(2) C(27) 134.7(2) no
C(17) W(2) C(28) 112.4(2) no
C(18) W(2) C(19) 35.2(2) no
C(18) W(2) C(27) 155.9(2) no
C(18) W(2) C(28) 148.7(2) no
C(19) W(2) C(27) 123.3(2) no
C(19) W(2) C(28) 146.8(2) no
C(27) W(2) C(28) 36.80(10) no
Ir(1) C(1) O(1) 176.3(5) no
Ir(1) C(2) O(2) 178.2(5) no
Ir(2) C(3) O(3) 177.6(5) no
Ir(2) C(4) O(4) 178.9(5) no
Ir(1) C(5) W(1) 81.0(2) no
Ir(1) C(5) O(5) 123.8(4) no
W(1) C(5) O(5) 155.2(4) no
Ir(1) C(6) W(2) 79.5(2) no
Ir(1) C(6) O(6) 123.4(4) no
W(2) C(6) O(6) 157.1(4) no
Ir(2) C(7) W(1) 77.5(2) no
Ir(2) C(7) O(7) 122.7(4) no
W(1) C(7) O(7) 159.8(4) no
Ir(2) C(8) W(2) 82.1(2) no
Ir(2) C(8) O(8) 125.1(4) no
W(2) C(8) O(8) 152.5(4) no
W(1) C(9) C(10) 72.8(3) no
W(1) C(9) C(13) 75.1(3) no
W(1) C(9) H(9) 118.2 no
C(10) C(9) C(13) 108.5(5) no
C(10) C(9) H(9) 125.7 no
C(13) C(9) H(9) 125.7 no
W(1) C(10) C(9) 70.9(3) no
W(1) C(10) C(11) 73.1(3) no
W(1) C(10) H(10) 121.6 no
C(9) C(10) C(11) 107.7(5) no
C(9) C(10) H(10) 126.1 no
C(11) C(10) H(10) 126.1 no
W(1) C(11) C(10) 72.1(3) no
W(1) C(11) C(12) 72.8(3) no
W(1) C(11) H(11) 120.9 no
C(10) C(11) C(12) 108.0(5) no
C(10) C(11) H(11) 126.0 no
C(12) C(11) H(11) 126.0 no
W(1) C(12) C(11) 71.5(3) no
W(1) C(12) C(13) 73.3(3) no
W(1) C(12) H(12) 121.2 no
C(11) C(12) C(13) 108.5(5) no
C(11) C(12) H(12) 125.8 no
C(13) C(12) H(12) 125.8 no
W(1) C(13) C(9) 69.6(3) no
W(1) C(13) C(12) 71.9(3) no
W(1) C(13) C(14) 128.3(4) no
C(9) C(13) C(12) 107.2(5) no
C(9) C(13) C(14) 126.1(5) no
C(12) C(13) C(14) 126.5(5) no
C(13) C(14) H(14c) 109.5 no
C(13) C(14) H(14a) 109.5 no
C(13) C(14) H(14b) 109.5 no
H(14c) C(14) H(14a) 109.5 no
H(14c) C(14) H(14b) 109.5 no
H(14a) C(14) H(14b) 109.5 no
W(2) C(15) C(16) 71.1(3) no
W(2) C(15) C(19) 73.7(3) no
W(2) C(15) H(15) 121.4 no
C(16) C(15) C(19) 108.8(5) no
C(16) C(15) H(15) 125.6 no
C(19) C(15) H(15) 125.6 no
W(2) C(16) C(15) 73.6(3) no
W(2) C(16) C(17) 71.2(3) no
W(2) C(16) H(16) 121.0 no
C(15) C(16) C(17) 108.2(5) no
C(15) C(16) H(16) 125.9 no
C(17) C(16) H(16) 125.9 no
W(2) C(17) C(16) 73.3(3) no
W(2) C(17) C(18) 71.8(3) no
W(2) C(17) H(17) 120.3 no
C(16) C(17) C(18) 107.2(5) no
C(16) C(17) H(17) 126.4 no
C(18) C(17) H(17) 126.4 no
W(2) C(18) C(17) 71.9(3) no
W(2) C(18) C(19) 75.8(3) no
W(2) C(18) H(18) 118.6 no
C(17) C(18) C(19) 109.1(5) no
C(17) C(18) H(18) 125.5 no
C(19) C(18) H(18) 125.5 no
W(2) C(19) C(15) 71.5(3) no
W(2) C(19) C(18) 68.9(3) no
W(2) C(19) C(20) 130.0(4) no
C(15) C(19) C(18) 106.6(5) no
C(15) C(19) C(20) 125.7(5) no
C(18) C(19) C(20) 127.3(5) no
C(19) C(20) H(20a) 109.5 no
C(19) C(20) H(20b) 109.5 no
C(19) C(20) H(20c) 109.5 no
H(20a) C(20) H(20b) 109.5 no
H(20a) C(20) H(20c) 109.5 no
H(20b) C(20) H(20c) 109.5 no
C(22) C(21) C(26) 122.2(5) no
C(22) C(21) H(23) 118.9 no
C(26) C(21) H(23) 118.9 no
C(21) C(22) C(23) 120.2(5) no
C(21) C(22) H(24) 119.9 no
C(23) C(22) H(24) 119.9 no
C(22) C(23) C(24) 119.6(5) no
C(22) C(23) H(25) 120.2 no
C(24) C(23) H(25) 120.2 no
C(23) C(24) C(25) 120.2(5) no
C(23) C(24) H(26) 119.9 no
C(25) C(24) H(26) 119.9 no
C(24) C(25) C(26) 121.2(5) no
C(24) C(25) H(27) 119.4 no
C(26) C(25) H(27) 119.4 no
C(21) C(26) C(25) 116.4(4) no
C(21) C(26) C(27) 124.8(4) no
C(25) C(26) C(27) 118.7(4) no
Ir(1) C(27) W(1) 78.20(10) no
Ir(1) C(27) W(2) 76.20(10) no
Ir(1) C(27) C(26) 124.4(3) no
Ir(1) C(27) C(28) 106.3(3) yes
W(1) C(27) W(2) 126.1(2) no
W(1) C(27) C(26) 114.8(3) no
W(1) C(27) C(28) 72.3(2) no
W(2) C(27) C(26) 118.8(3) no
W(2) C(27) C(28) 70.7(2) no
C(26) C(27) C(28) 129.2(4) no
Ir(2) C(28) W(1) 77.00(10) no
Ir(2) C(28) W(2) 77.50(10) no
Ir(2) C(28) C(27) 106.6(3) yes
Ir(2) C(28) C(29) 125.0(3) no
W(1) C(28) W(2) 126.2(2) no
W(1) C(28) C(27) 70.7(2) no
W(1) C(28) C(29) 120.6(3) no
W(2) C(28) C(27) 72.5(2) no
W(2) C(28) C(29) 112.9(3) no
C(27) C(28) C(29) 128.4(4) no
C(28) C(29) C(30) 120.2(4) no
C(28) C(29) C(34) 123.2(4) no
C(30) C(29) C(34) 116.6(4) no
C(29) C(30) C(31) 121.6(5) no
C(29) C(30) H(30) 119.2 no
C(31) C(30) H(30) 119.2 no
C(30) C(31) C(32) 120.4(5) no
C(30) C(31) H(31) 119.8 no
C(32) C(31) H(31) 119.8 no
C(31) C(32) C(33) 119.6(5) no
C(31) C(32) H(32) 120.2 no
C(33) C(32) H(32) 120.2 no
C(32) C(33) C(34) 120.3(5) no
C(32) C(33) H(33) 119.9 no
C(34) C(33) H(33) 119.9 no
C(29) C(34) C(33) 121.5(5) no
C(29) C(34) H(34) 119.3 no
C(33) C(34) H(34) 119.3 no

loop_
_geom_bond_atom_site_label_1
_geom_bond_atom_site_label_2
_geom_bond_site_symmetry_1
_geom_bond_site_symmetry_2
_geom_bond_distance
_geom_bond_publ_flag
Ir(1) Ir(2) . . 2.6951(2) yes
Ir(1) W(1) . . 2.8145(2) yes
Ir(1) W(2) . . 2.7804(2) yes
Ir(1) C(1) . . 1.920(5) no
Ir(1) C(2) . . 1.908(5) no
Ir(1) C(5) . . 2.331(5) no
Ir(1) C(6) . . 2.340(5) no
Ir(1) C(27) . . 2.125(4) yes
Ir(2) W(1) . . 2.8018(2) yes
Ir(2) W(2) . . 2.8109(3) yes
Ir(2) C(3) . . 1.913(5) no
Ir(2) C(4) . . 1.907(5) no
Ir(2) C(7) . . 2.461(5) no
Ir(2) C(8) . . 2.274(5) no
Ir(2) C(28) . . 2.138(4) yes
W(1) C(5) . . 1.985(5) no
W(1) C(7) . . 1.977(5) no
W(1) C(9) . . 2.283(5) no
W(1) C(10) . . 2.308(5) no
W(1) C(11) . . 2.320(5) no
W(1) C(12) . . 2.336(5) no
W(1) C(13) . . 2.354(5) no
W(1) C(27) . . 2.331(4) yes
W(1) C(28) . . 2.353(4) yes
W(2) C(6) . . 1.988(5) no
W(2) C(8) . . 1.994(5) no
W(2) C(15) . . 2.346(5) no
W(2) C(16) . . 2.314(5) no
W(2) C(17) . . 2.287(5) no
W(2) C(18) . . 2.286(5) no
W(2) C(19) . . 2.375(5) no
W(2) C(27) . . 2.369(4) yes
W(2) C(28) . . 2.345(4) yes
O(1) C(1) . . 1.120(6) no
O(2) C(2) . . 1.140(6) no
O(3) C(3) . . 1.124(6) no
O(4) C(4) . . 1.134(6) no
O(5) C(5) . . 1.184(6) no
O(6) C(6) . . 1.179(6) no
O(7) C(7) . . 1.170(6) no
O(8) C(8) . . 1.183(6) no
C(9) C(10) . . 1.429(7) no
C(9) C(13) . . 1.406(7) no
C(9) H(9) . . .95 no
C(10) C(11) . . 1.384(8) no
C(10) H(10) . . .95 no
C(11) C(12) . . 1.429(7) no
C(11) H(11) . . .95 no
C(12) C(13) . . 1.404(7) no
C(12) H(12) . . .95 no
C(13) C(14) . . 1.506(8) no
C(14) H(14c) . . .95 no
C(14) H(14a) . . .95 no
C(14) H(14b) . . .95 no
C(15) C(16) . . 1.414(7) no
C(15) C(19) . . 1.414(7) no
C(15) H(15) . . .95 no
C(16) C(17) . . 1.404(8) no
C(16) H(16) . . .95 no
C(17) C(18) . . 1.423(8) no
C(17) H(17) . . .95 no
C(18) C(19) . . 1.413(7) no
C(18) H(18) . . .95 no
C(19) C(20) . . 1.500(8) no
C(20) H(20a) . . .95 no
C(20) H(20b) . . .95 no
C(20) H(20c) . . .95 no
C(21) C(22) . . 1.385(7) no
C(21) C(26) . . 1.392(7) no
C(21) H(23) . . .95 no
C(22) C(23) . . 1.375(9) no
C(22) H(24) . . .95 no
C(23) C(24) . . 1.370(9) no
C(23) H(25) . . .95 no
C(24) C(25) . . 1.400(7) no
C(24) H(26) . . .95 no
C(25) C(26) . . 1.405(7) no
C(25) H(27) . . .95 no
C(26) C(27) . . 1.506(6) no
C(27) C(28) . . 1.487(6) yes
C(28) C(29) . . 1.516(6) no
C(29) C(30) . . 1.401(7) no
C(29) C(34) . . 1.397(7) no
C(30) C(31) . . 1.378(7) no
C(30) H(30) . . .95 no
C(31) C(32) . . 1.374(8) no
C(31) H(31) . . .95 no
C(32) C(33) . . 1.373(8) no
C(32) H(32) . . .95 no
C(33) C(34) . . 1.389(7) no
C(33) H(33) . . .95 no
C(34) H(34) . . .95 no

loop_
_geom_contact_atom_site_label_1
_geom_contact_atom_site_label_2
_geom_contact_distance
_geom_contact_site_symmetry_2
_geom_contact_publ_flag
O(1) O(7) 2.877(5) 4_554 no
O(1) O(2) 3.017(6) 3 no
O(1) O(3) 3.344(7) 4_554 no
O(1) C(9) 3.530(7) 3_565 no
O(1) C(7) 3.570(6) 4_554 no
O(1) C(3) 3.598(7) 4_554 no
O(2) O(2) 3.131(8) 3 no
O(2) C(1) 3.152(6) 3 no
O(2) C(2) 3.220(6) 3 no
O(2) C(10) 3.451(7) 1_545 no
O(2) C(14) 3.497(7) 2_545 no
O(3) C(20) 3.388(7) 4 no
O(3) C(23) 3.398(7) 4 no
O(3) C(15) 3.441(7) 4 no
O(3) C(22) 3.486(7) 4 no
O(3) C(24) 3.507(7) 4 no
O(4) O(7) 3.154(5) 2_545 no
O(4) C(13) 3.280(6) 1_545 no
O(4) C(12) 3.425(7) 1_545 no
O(4) C(9) 3.533(7) 1_545 no
O(4) C(24) 3.536(7) 4 no
O(5) O(5) 3.169(8) 3_565 no
O(5) C(25) 3.363(6) 3_565 no
O(5) C(10) 3.447(7) 3_565 no
O(5) C(24) 3.568(7) 3_565 no
O(5) C(5) 3.584(6) 3_565 no
O(6) C(11) 3.268(6) 1_545 no
O(7) C(9) 3.141(6) 2_545 no
O(7) C(14) 3.547(8) 2_545 no
O(7) C(13) 3.583(6) 2_545 no
O(8) C(12) 3.477(7) 1_545 no
O(8) C(33) 3.562(7) 1_545 no
C(16) C(18) 3.397(7) 3_655 no
C(17) C(19) 3.298(7) 3_655 no
C(17) C(18) 3.304(7) 3_655 no
C(18) C(18) 3.510(10) 3_655 no
C(20) C(23) 3.581(8) 1_545 no

loop_
_geom_torsion_atom_site_label_1
_geom_torsion_atom_site_label_2
_geom_torsion_atom_site_label_3
_geom_torsion_atom_site_label_4
_geom_torsion
_geom_torsion_publ_flag
Ir(1) Ir(2) W(1) C(5) 35.30(10) no
Ir(1) Ir(2) W(1) C(7) 109.4(2) no
Ir(1) Ir(2) W(1) C(9) 126.6(2) no
Ir(1) Ir(2) W(1) C(11) -120.1(2) no
Ir(1) Ir(2) W(1) C(12) -156.7(2) no
Ir(1) Ir(2) W(1) C(13) 162.90(10) no
Ir(1) Ir(2) W(1) C(27) -52.40(10) no
Ir(1) Ir(2) W(1) C(28) -88.80(10) no
Ir(1) Ir(2) W(2) C(6) -47.60(10) no
Ir(1) Ir(2) W(2) C(8) -133.1(2) no
Ir(1) Ir(2) W(2) C(15) 100.1(4) no
Ir(1) Ir(2) W(2) C(16) 140.8(2) no
Ir(1) Ir(2) W(2) C(17) -176.8(2) no
Ir(1) Ir(2) W(2) C(18) -133.9(2) no
Ir(1) Ir(2) W(2) C(19) -91.0(5) no
Ir(1) Ir(2) W(2) C(27) 53.00(10) no
Ir(1) Ir(2) W(2) C(28) 89.70(10) no
Ir(1) Ir(2) C(7) W(1) -57.00(10) no
Ir(1) Ir(2) C(7) O(7) 121.4(4) no
Ir(1) Ir(2) C(8) W(2) 39.70(10) no
Ir(1) Ir(2) C(8) O(8) -144.6(5) no
Ir(1) Ir(2) C(28) W(1) 66.67(7) no
Ir(1) Ir(2) C(28) W(2) -65.52(7) no
Ir(1) Ir(2) C(28) C(27) 1.7(3) no
Ir(1) Ir(2) C(28) C(29) -174.9(4) no
Ir(1) W(1) Ir(2) W(2) 51.383(7) no
Ir(1) W(1) Ir(2) C(3) 177.9(2) no
Ir(1) W(1) Ir(2) C(4) -78.1(2) no
Ir(1) W(1) Ir(2) C(7) -109.4(2) no
Ir(1) W(1) Ir(2) C(8) 57.1(2) no
Ir(1) W(1) Ir(2) C(28) 88.80(10) no
Ir(1) W(1) C(5) O(5) 178.0(10) no
Ir(1) W(1) C(7) Ir(2) 52.65(8) no
Ir(1) W(1) C(7) O(7) -123.0(10) no
Ir(1) W(1) C(9) C(10) -85.3(3) no
Ir(1) W(1) C(9) C(13) 159.5(2) no
Ir(1) W(1) C(10) C(9) 125.2(3) no
Ir(1) W(1) C(10) C(11) -118.5(3) no
Ir(1) W(1) C(11) C(10) 89.5(3) no
Ir(1) W(1) C(11) C(12) -154.4(2) no
Ir(1) W(1) C(12) C(11) 67.0(5) no
Ir(1) W(1) C(12) C(13) -176.3(3) no
Ir(1) W(1) C(13) C(9) -67.9(6) no
Ir(1) W(1) C(13) C(12) 175.1(4) no
Ir(1) W(1) C(13) C(14) 52.5(8) no
Ir(1) W(1) C(27) W(2) -63.0(2) no
Ir(1) W(1) C(27) C(26) 122.7(4) no
Ir(1) W(1) C(27) C(28) -111.6(3) no
Ir(1) W(1) C(28) Ir(2) -65.18(9) no
Ir(1) W(1) C(28) W(2) -1.5(2) no
Ir(1) W(1) C(28) C(27) 47.8(2) no
Ir(1) W(1) C(28) C(29) 171.6(4) no
Ir(1) W(2) Ir(2) W(1) -52.043(7) no
Ir(1) W(2) Ir(2) C(3) -167.2(2) no
Ir(1) W(2) Ir(2) C(4) 78.3(2) no
Ir(1) W(2) Ir(2) C(7) -32.7(2) no
Ir(1) W(2) Ir(2) C(8) 133.1(2) no
Ir(1) W(2) Ir(2) C(28) -89.70(10) no
Ir(1) W(2) C(6) O(6) 177.0(10) no
Ir(1) W(2) C(8) Ir(2) -38.60(10) no
Ir(1) W(2) C(8) O(8) 149.0(9) no
Ir(1) W(2) C(15) C(16) 144.7(3) no
Ir(1) W(2) C(15) C(19) -98.1(3) no
Ir(1) W(2) C(16) C(15) -64.0(4) no
Ir(1) W(2) C(16) C(17) 179.7(3) no
Ir(1) W(2) C(18) C(17) -175.2(3) no
Ir(1) W(2) C(18) C(19) 68.9(4) no
Ir(1) W(2) C(19) C(15) 104.9(3) no
Ir(1) W(2) C(19) C(18) -138.2(3) no
Ir(1) W(2) C(19) C(20) -16.6(6) no
Ir(1) W(2) C(27) W(1) 63.9(2) no
Ir(1) W(2) C(27) C(26) -122.0(4) no
Ir(1) W(2) C(27) C(28) 113.1(3) no
Ir(1) W(2) C(28) Ir(2) 64.98(8) no
Ir(1) W(2) C(28) W(1) 1.5(2) no
Ir(1) W(2) C(28) C(27) -47.1(2) no
Ir(1) W(2) C(28) C(29) -172.1(3) no
Ir(1) C(5) W(1) Ir(2) -36.50(10) no
Ir(1) C(5) W(1) C(7) -92.8(2) no
Ir(1) C(5) W(1) C(9) -179.1(2) no
Ir(1) C(5) W(1) C(10) 144.2(2) no
Ir(1) C(5) W(1) C(11) 128.4(2) no
Ir(1) C(5) W(1) C(12) 159.0(2) no
Ir(1) C(5) W(1) C(13) -166.80(10) no
Ir(1) C(5) W(1) C(27) 32.4(2) no
Ir(1) C(5) W(1) C(28) 10.2(2) no
Ir(1) C(6) W(2) Ir(2) 48.90(10) no
Ir(1) C(6) W(2) C(8) 102.1(2) no
Ir(1) C(6) W(2) C(15) -120.0(2) no
Ir(1) C(6) W(2) C(16) -140.3(2) no
Ir(1) C(6) W(2) C(17) 176.8(2) no
Ir(1) C(6) W(2) C(18) -175.9(2) no
Ir(1) C(6) W(2) C(19) -141.4(2) no
Ir(1) C(6) W(2) C(27) -19.2(2) no
Ir(1) C(6) W(2) C(28) 11.6(2) no
Ir(1) C(27) W(1) Ir(2) 64.44(9) no
Ir(1) C(27) W(1) C(5) -36.3(2) no
Ir(1) C(27) W(1) C(7) 45.3(2) no
Ir(1) C(27) W(1) C(9) -114.4(3) no
Ir(1) C(27) W(1) C(10) -116.7(2) no
Ir(1) C(27) W(1) C(11) -148.2(2) no
Ir(1) C(27) W(1) C(12) 179.5(2) no
Ir(1) C(27) W(1) C(13) 176.8(2) no
Ir(1) C(27) W(1) C(28) 111.6(3) no
Ir(1) C(27) W(2) Ir(2) -65.33(9) no
Ir(1) C(27) W(2) C(6) 21.5(2) no
Ir(1) C(27) W(2) C(8) -71.0(2) no
Ir(1) C(27) W(2) C(15) 129.4(2) no
Ir(1) C(27) W(2) C(16) 165.0(2) no
Ir(1) C(27) W(2) C(17) -177.7(2) no
Ir(1) C(27) W(2) C(18) 126.7(4) no
Ir(1) C(27) W(2) C(19) 104.3(2) no
Ir(1) C(27) W(2) C(28) -113.1(3) no
Ir(1) C(27) C(26) C(21) -141.4(4) no
Ir(1) C(27) C(26) C(25) 35.3(6) no
Ir(1) C(27) C(28) Ir(2) -2.1(3) no
Ir(1) C(27) C(28) W(1) -71.5(2) no
Ir(1) C(27) C(28) W(2) 68.6(2) no
Ir(1) C(27) C(28) C(29) 174.3(4) no
Ir(2) Ir(1) W(1) C(5) -136.0(2) no
Ir(2) Ir(1) W(1) C(7) -54.00(10) no
Ir(2) Ir(1) W(1) C(9) -134.7(2) no
Ir(2) Ir(1) W(1) C(10) 180.0(2) no
Ir(2) Ir(1) W(1) C(11) 136.5(2) no
Ir(2) Ir(1) W(1) C(12) 89.0(4) no
Ir(2) Ir(1) W(1) C(13) -82.8(5) no
Ir(2) Ir(1) W(1) C(27) 90.40(10) no
Ir(2) Ir(1) W(1) C(28) 53.30(10) no
Ir(2) Ir(1) W(2) C(6) 116.8(2) no
Ir(2) Ir(1) W(2) C(8) 36.30(10) no
Ir(2) Ir(1) W(2) C(15) -155.9(2) no
Ir(2) Ir(1) W(2) C(16) -117.3(3) no
Ir(2) Ir(1) W(2) C(18) 123.5(2) no
Ir(2) Ir(1) W(2) C(19) 162.6(2) no
Ir(2) Ir(1) W(2) C(27) -89.00(10) no
Ir(2) Ir(1) W(2) C(28) -52.80(10) no
Ir(2) Ir(1) C(5) W(1) 37.60(10) no
Ir(2) Ir(1) C(5) O(5) -141.1(4) no
Ir(2) Ir(1) C(6) W(2) -51.90(10) no
Ir(2) Ir(1) C(6) O(6) 129.6(4) no
Ir(2) Ir(1) C(27) W(1) -65.68(8) no
Ir(2) Ir(1) C(27) W(2) 66.48(7) no
Ir(2) Ir(1) C(27) C(26) -177.8(4) no
Ir(2) Ir(1) C(27) C(28) 1.7(3) no
Ir(2) W(1) Ir(1) W(2) -52.238(7) no
Ir(2) W(1) Ir(1) C(1) -167.0(2) no
Ir(2) W(1) Ir(1) C(2) 79.5(2) no
Ir(2) W(1) Ir(1) C(5) 136.0(2) no
Ir(2) W(1) Ir(1) C(6) -39.6(2) no
Ir(2) W(1) Ir(1) C(27) -90.40(10) no
Ir(2) W(1) C(5) O(5) 141.0(10) no
Ir(2) W(1) C(7) O(7) -176.0(10) no
Ir(2) W(1) C(9) C(10) 178.2(2) no
Ir(2) W(1) C(9) C(13) 63.0(4) no
Ir(2) W(1) C(11) C(10) -178.1(2) no
Ir(2) W(1) C(11) C(12) -61.9(4) no
Ir(2) W(1) C(12) C(11) 143.7(3) no
Ir(2) W(1) C(12) C(13) -99.6(3) no
Ir(2) W(1) C(13) C(9) -141.9(3) no
Ir(2) W(1) C(13) C(12) 101.2(3) no
Ir(2) W(1) C(13) C(14) -21.4(5) no
Ir(2) W(1) C(27) W(2) 1.4(2) no
Ir(2) W(1) C(27) C(26) -172.9(3) no
Ir(2) W(1) C(27) C(28) -47.2(2) no
Ir(2) W(1) C(28) W(2) 63.7(2) no
Ir(2) W(1) C(28) C(27) 113.0(3) no
Ir(2) W(1) C(28) C(29) -123.2(4) no
Ir(2) W(2) Ir(1) W(1) 51.774(7) no
Ir(2) W(2) Ir(1) C(1) 175.8(2) no
Ir(2) W(2) Ir(1) C(2) -76.8(2) no
Ir(2) W(2) Ir(1) C(5) 60.8(2) no
Ir(2) W(2) Ir(1) C(6) -116.8(2) no
Ir(2) W(2) Ir(1) C(27) 89.00(10) no
Ir(2) W(2) C(6) O(6) -134.0(10) no
Ir(2) W(2) C(8) O(8) -172.0(10) no
Ir(2) W(2) C(15) C(16) 57.9(5) no
Ir(2) W(2) C(15) C(19) 175.1(3) no
Ir(2) W(2) C(16) C(15) -157.1(2) no
Ir(2) W(2) C(16) C(17) 86.6(3) no
Ir(2) W(2) C(17) C(16) -119.2(3) no
Ir(2) W(2) C(17) C(18) 125.7(3) no
Ir(2) W(2) C(18) C(17) -81.6(4) no
Ir(2) W(2) C(18) C(19) 162.4(2) no
Ir(2) W(2) C(19) C(15) -173.3(4) no
Ir(2) W(2) C(19) C(18) -56.5(7) no
Ir(2) W(2) C(19) C(20) 65.2(8) no
Ir(2) W(2) C(27) W(1) -1.4(2) no
Ir(2) W(2) C(27) C(26) 172.7(4) no
Ir(2) W(2) C(27) C(28) 47.8(2) no
Ir(2) W(2) C(28) W(1) -63.4(2) no
Ir(2) W(2) C(28) C(27) -112.1(3) no
Ir(2) W(2) C(28) C(29) 123.0(3) no
Ir(2) C(7) W(1) C(5) 107.5(2) no
Ir(2) C(7) W(1) C(9) -169.7(2) no
Ir(2) C(7) W(1) C(10) -178.6(2) no
Ir(2) C(7) W(1) C(11) -138.8(2) no
Ir(2) C(7) W(1) C(12) -114.8(2) no
Ir(2) C(7) W(1) C(13) -134.6(2) no
Ir(2) C(7) W(1) C(27) 21.0(2) no
Ir(2) C(7) W(1) C(28) -13.9(2) no
Ir(2) C(8) W(2) C(6) -93.4(2) no
Ir(2) C(8) W(2) C(15) 156.2(2) no
Ir(2) C(8) W(2) C(16) 126.7(2) no
Ir(2) C(8) W(2) C(17) 142.7(2) no
Ir(2) C(8) W(2) C(18) 179.4(2) no
Ir(2) C(8) W(2) C(19) -169.1(2) no
Ir(2) C(8) W(2) C(27) 6.6(2) no
Ir(2) C(8) W(2) C(28) 30.3(2) no
Ir(2) C(28) W(1) C(5) -74.1(2) no
Ir(2) C(28) W(1) C(7) 16.1(2) no
Ir(2) C(28) W(1) C(9) 127.3(3) no
Ir(2) C(28) W(1) C(10) 178.3(2) no
Ir(2) C(28) W(1) C(11) 162.2(2) no
Ir(2) C(28) W(1) C(12) 126.4(2) no
Ir(2) C(28) W(1) C(13) 102.6(2) no
Ir(2) C(28) W(1) C(27) -113.0(3) no
Ir(2) C(28) W(2) C(6) 54.7(2) no
Ir(2) C(28) W(2) C(8) -32.9(2) no
Ir(2) C(28) W(2) C(15) -176.1(2) no
Ir(2) C(28) W(2) C(16) -144.0(2) no
Ir(2) C(28) W(2) C(17) -111.8(2) no
Ir(2) C(28) W(2) C(18) -110.7(3) no
Ir(2) C(28) W(2) C(19) -179.7(2) no
Ir(2) C(28) W(2) C(27) 112.1(3) no
Ir(2) C(28) C(27) W(1) 69.4(2) no
Ir(2) C(28) C(27) W(2) -70.7(2) no
Ir(2) C(28) C(27) C(26) 177.3(4) no
Ir(2) C(28) C(29) C(30) 32.7(6) no
Ir(2) C(28) C(29) C(34) -148.8(4) no
W(1) Ir(1) Ir(2) W(2) -117.028(8) no
W(1) Ir(1) Ir(2) C(3) -10.5(8) no
W(1) Ir(1) Ir(2) C(4) 122.10(10) no
W(1) Ir(1) Ir(2) C(7) 41.10(10) no
W(1) Ir(1) Ir(2) C(8) -148.00(10) no
W(1) Ir(1) Ir(2) C(28) -58.70(10) no
W(1) Ir(1) W(2) C(6) 168.6(2) no
W(1) Ir(1) W(2) C(8) 88.00(10) no
W(1) Ir(1) W(2) C(15) -104.1(2) no
W(1) Ir(1) W(2) C(16) -65.5(3) no
W(1) Ir(1) W(2) C(18) 175.3(2) no
W(1) Ir(1) W(2) C(19) -145.6(2) no
W(1) Ir(1) W(2) C(27) -37.30(10) no
W(1) Ir(1) W(2) C(28) -1.00(10) no
W(1) Ir(1) C(5) O(5) -178.8(6) no
W(1) Ir(1) C(6) W(2) -17.9(3) no
W(1) Ir(1) C(6) O(6) 163.6(3) no
W(1) Ir(1) C(27) W(2) 132.2(2) no
W(1) Ir(1) C(27) C(26) -112.1(4) no
W(1) Ir(1) C(27) C(28) 67.4(3) no
W(1) Ir(2) Ir(1) W(2) 117.028(8) no
W(1) Ir(2) Ir(1) C(1) 96.5(8) no
W(1) Ir(2) Ir(1) C(2) -118.8(2) no
W(1) Ir(2) Ir(1) C(5) -29.10(10) no
W(1) Ir(2) Ir(1) C(6) 156.00(10) no
W(1) Ir(2) Ir(1) C(27) 57.60(10) no
W(1) Ir(2) W(2) C(6) -99.70(10) no
W(1) Ir(2) W(2) C(8) 174.9(2) no
W(1) Ir(2) W(2) C(15) 48.0(4) no
W(1) Ir(2) W(2) C(16) 88.7(2) no
W(1) Ir(2) W(2) C(17) 131.1(2) no
W(1) Ir(2) W(2) C(18) 174.0(2) no
W(1) Ir(2) W(2) C(19) -143.0(5) no
W(1) Ir(2) W(2) C(27) 1.00(10) no
W(1) Ir(2) W(2) C(28) 37.60(10) no
W(1) Ir(2) C(7) O(7) 178.4(5) no
W(1) Ir(2) C(8) W(2) -8.1(3) no
W(1) Ir(2) C(8) O(8) 167.7(4) no
W(1) Ir(2) C(28) W(2) -132.20(10) no
W(1) Ir(2) C(28) C(27) -65.0(3) no
W(1) Ir(2) C(28) C(29) 118.4(4) no
W(1) C(5) Ir(1) W(2) -12.9(3) no
W(1) C(5) Ir(1) C(1) -133.1(2) no
W(1) C(5) Ir(1) C(2) 132.2(2) no
W(1) C(5) Ir(1) C(27) -36.0(2) no
W(1) C(7) Ir(2) W(2) -28.6(2) no
W(1) C(7) Ir(2) C(3) 114.2(2) no
W(1) C(7) Ir(2) C(4) -153.1(2) no
W(1) C(7) Ir(2) C(28) 14.9(2) no
W(1) C(9) C(10) C(11) -64.3(4) no
W(1) C(9) C(13) C(12) 62.5(4) no
W(1) C(9) C(13) C(14) -123.1(5) no
W(1) C(10) C(9) C(13) 67.2(4) no
W(1) C(10) C(11) C(12) -64.4(4) no
W(1) C(11) C(10) C(9) 62.9(4) no
W(1) C(11) C(12) C(13) -64.4(4) no
W(1) C(12) C(11) C(10) 64.0(4) no
W(1) C(12) C(13) C(9) -61.0(3) no
W(1) C(12) C(13) C(14) 124.6(5) no
W(1) C(13) C(9) C(10) -65.7(3) no
W(1) C(13) C(12) C(11) 63.3(3) no
W(1) C(27) Ir(1) W(2) -132.2(2) no
W(1) C(27) Ir(1) C(1) 121.5(2) no
W(1) C(27) Ir(1) C(2) -48.0(10) no
W(1) C(27) Ir(1) C(5) 30.30(10) no
W(1) C(27) Ir(1) C(6) -150.20(10) no
W(1) C(27) W(2) C(6) 85.4(3) no
W(1) C(27) W(2) C(8) -7.1(3) no
W(1) C(27) W(2) C(15) -166.6(2) no
W(1) C(27) W(2) C(16) -131.1(2) no
W(1) C(27) W(2) C(17) -113.8(3) no
W(1) C(27) W(2) C(18) -169.4(4) no
W(1) C(27) W(2) C(19) 168.2(2) no
W(1) C(27) W(2) C(28) -49.2(2) no
W(1) C(27) C(26) C(21) 126.1(4) no
W(1) C(27) C(26) C(25) -57.2(5) no
W(1) C(27) C(28) W(2) 140.10(10) no
W(1) C(27) C(28) C(29) -114.2(5) no
W(1) C(28) Ir(2) W(2) 132.20(10) no
W(1) C(28) Ir(2) C(3) -104.8(2) no
W(1) C(28) Ir(2) C(4) 70.8(9) no
W(1) C(28) Ir(2) C(7) -12.50(10) no
W(1) C(28) Ir(2) C(8) 160.7(2) no
W(1) C(28) W(2) C(6) -8.8(3) no
W(1) C(28) W(2) C(8) -96.4(3) no
W(1) C(28) W(2) C(15) 120.4(2) no
W(1) C(28) W(2) C(16) 152.5(2) no
W(1) C(28) W(2) C(17) -175.3(2) no
W(1) C(28) W(2) C(18) -174.2(3) no
W(1) C(28) W(2) C(19) 116.9(3) no
W(1) C(28) W(2) C(27) 48.6(2) no
W(1) C(28) C(27) W(2) -140.10(10) no
W(1) C(28) C(27) C(26) 108.0(5) no
W(1) C(28) C(29) C(30) 128.1(4) no
W(1) C(28) C(29) C(34) -53.4(6) no
W(2) Ir(1) Ir(2) C(3) 106.5(8) no
W(2) Ir(1) Ir(2) C(4) -120.80(10) no
W(2) Ir(1) Ir(2) C(7) 158.10(10) no
W(2) Ir(1) Ir(2) C(8) -31.00(10) no
W(2) Ir(1) Ir(2) C(28) 58.30(10) no
W(2) Ir(1) W(1) C(5) 171.8(2) no
W(2) Ir(1) W(1) C(7) -106.30(10) no
W(2) Ir(1) W(1) C(9) 173.0(2) no
W(2) Ir(1) W(1) C(10) 127.7(2) no
W(2) Ir(1) W(1) C(11) 84.3(2) no
W(2) Ir(1) W(1) C(12) 36.7(4) no
W(2) Ir(1) W(1) C(13) -135.1(5) no
W(2) Ir(1) W(1) C(27) 38.20(10) no
W(2) Ir(1) W(1) C(28) 1.00(10) no
W(2) Ir(1) C(5) O(5) 168.3(3) no
W(2) Ir(1) C(6) O(6) -178.4(5) no
W(2) Ir(1) C(27) C(26) 115.7(4) no
W(2) Ir(1) C(27) C(28) -64.8(3) no
W(2) Ir(2) Ir(1) C(1) -20.6(8) no
W(2) Ir(2) Ir(1) C(2) 124.2(2) no
W(2) Ir(2) Ir(1) C(5) -146.10(10) no
W(2) Ir(2) Ir(1) C(6) 38.90(10) no
W(2) Ir(2) Ir(1) C(27) -59.50(10) no
W(2) Ir(2) W(1) C(5) 86.70(10) no
W(2) Ir(2) W(1) C(7) 160.7(2) no
W(2) Ir(2) W(1) C(9) 178.0(2) no
W(2) Ir(2) W(1) C(11) -68.7(2) no
W(2) Ir(2) W(1) C(12) -105.3(2) no
W(2) Ir(2) W(1) C(13) -145.70(10) no
W(2) Ir(2) W(1) C(27) -1.00(10) no
W(2) Ir(2) W(1) C(28) -37.40(10) no
W(2) Ir(2) C(7) O(7) 149.8(4) no
W(2) Ir(2) C(8) O(8) 175.7(6) no
W(2) Ir(2) C(28) C(27) 67.2(3) no
W(2) Ir(2) C(28) C(29) -109.4(4) no
W(2) C(6) Ir(1) C(1) 118.3(2) no
W(2) C(6) Ir(1) C(2) -146.9(2) no
W(2) C(6) Ir(1) C(27) 21.3(2) no
W(2) C(8) Ir(2) C(3) -132.7(2) no
W(2) C(8) Ir(2) C(4) 134.5(2) no
W(2) C(8) Ir(2) C(28) -33.5(2) no
W(2) C(15) C(16) C(17) 63.2(4) no
W(2) C(15) C(19) C(18) -60.3(3) no
W(2) C(15) C(19) C(20) 126.4(5) no
W(2) C(16) C(15) C(19) -64.5(4) no
W(2) C(16) C(17) C(18) 64.3(3) no
W(2) C(17) C(16) C(15) -64.8(4) no
W(2) C(17) C(18) C(19) 67.3(4) no
W(2) C(18) C(17) C(16) -65.3(4) no
W(2) C(18) C(19) C(15) 62.0(4) no
W(2) C(18) C(19) C(20) -124.9(5) no
W(2) C(19) C(15) C(16) 62.8(4) no
W(2) C(19) C(18) C(17) -64.8(3) no
W(2) C(27) Ir(1) C(1) -106.4(2) no
W(2) C(27) Ir(1) C(2) 84.3(9) no
W(2) C(27) Ir(1) C(5) 162.50(10) no
W(2) C(27) Ir(1) C(6) -18.0(2) no
W(2) C(27) W(1) C(5) -99.3(3) no
W(2) C(27) W(1) C(7) -17.8(3) no
W(2) C(27) W(1) C(9) -177.4(3) no
W(2) C(27) W(1) C(10) -179.7(2) no
W(2) C(27) W(1) C(11) 148.8(2) no
W(2) C(27) W(1) C(12) 116.5(2) no
W(2) C(27) W(1) C(13) 113.8(3) no
W(2) C(27) W(1) C(28) 48.6(2) no
W(2) C(27) C(26) C(21) -48.6(6) no
W(2) C(27) C(26) C(25) 128.0(4) no
W(2) C(27) C(28) C(29) 105.8(5) no
W(2) C(28) Ir(2) C(3) 123.0(2) no
W(2) C(28) Ir(2) C(4) -61.4(9) no
W(2) C(28) Ir(2) C(7) -144.70(10) no
W(2) C(28) Ir(2) C(8) 28.5(2) no
W(2) C(28) W(1) C(5) -10.5(3) no
W(2) C(28) W(1) C(7) 79.7(3) no
W(2) C(28) W(1) C(9) -169.0(3) no
W(2) C(28) W(1) C(10) -118.1(3) no
W(2) C(28) W(1) C(11) -134.2(2) no
W(2) C(28) W(1) C(12) -170.0(2) no
W(2) C(28) W(1) C(13) 166.3(2) no
W(2) C(28) W(1) C(27) -49.3(2) no
W(2) C(28) C(27) C(26) -112.0(5) no
W(2) C(28) C(29) C(30) -57.9(5) no
W(2) C(28) C(29) C(34) 120.6(4) no
O(5) C(5) Ir(1) C(1) 48.1(5) no
O(5) C(5) Ir(1) C(2) -46.5(5) no
O(5) C(5) Ir(1) C(27) 145.3(5) no
O(5) C(5) W(1) C(7) 85.0(10) no
O(5) C(5) W(1) C(9) -2.0(10) no
O(5) C(5) W(1) C(10) -38.0(10) no
O(5) C(5) W(1) C(11) -54.0(10) no
O(5) C(5) W(1) C(12) -23.0(10) no
O(5) C(5) W(1) C(13) 11.0(10) no
O(5) C(5) W(1) C(27) -150.0(10) no
O(5) C(5) W(1) C(28) -172.0(10) no
O(6) C(6) Ir(1) C(1) -60.1(5) no
O(6) C(6) Ir(1) C(2) 34.7(5) no
O(6) C(6) Ir(1) C(27) -157.1(4) no
O(6) C(6) W(2) C(8) -81.0(10) no
O(6) C(6) W(2) C(15) 57.0(10) no
O(6) C(6) W(2) C(16) 36.0(10) no
O(6) C(6) W(2) C(17) -7.0(10) no
O(6) C(6) W(2) C(18) 1.0(10) no
O(6) C(6) W(2) C(19) 35.0(10) no
O(6) C(6) W(2) C(27) 157.0(10) no
O(6) C(6) W(2) C(28) -172.0(10) no
O(7) C(7) Ir(2) C(3) -67.4(5) no
O(7) C(7) Ir(2) C(4) 25.2(4) no
O(7) C(7) Ir(2) C(28) -166.7(4) no
O(7) C(7) W(1) C(5) -69.0(10) no
O(7) C(7) W(1) C(9) 14.0(10) no
O(7) C(7) W(1) C(10) 5.0(10) no
O(7) C(7) W(1) C(11) 45.0(10) no
O(7) C(7) W(1) C(12) 69.0(10) no
O(7) C(7) W(1) C(13) 49.0(10) no
O(7) C(7) W(1) C(27) -155.0(10) no
O(7) C(7) W(1) C(28) 170.0(10) no
O(8) C(8) Ir(2) C(3) 43.0(5) no
O(8) C(8) Ir(2) C(4) -49.8(5) no
O(8) C(8) Ir(2) C(28) 142.2(5) no
O(8) C(8) W(2) C(6) 94.0(10) no
O(8) C(8) W(2) C(15) -16.0(10) no
O(8) C(8) W(2) C(16) -46.0(10) no
O(8) C(8) W(2) C(17) -29.7(9) no
O(8) C(8) W(2) C(18) 7.0(9) no
O(8) C(8) W(2) C(19) 19.0(10) no
O(8) C(8) W(2) C(27) -165.8(9) no
O(8) C(8) W(2) C(28) -142.0(10) no
C(1) Ir(1) Ir(2) C(3) 86.0(10) no
C(1) Ir(1) Ir(2) C(4) -141.4(8) no
C(1) Ir(1) Ir(2) C(7) 137.5(8) no
C(1) Ir(1) Ir(2) C(8) -51.5(8) no
C(1) Ir(1) Ir(2) C(28) 37.7(8) no
C(1) Ir(1) W(1) C(5) 57.0(2) no
C(1) Ir(1) W(1) C(7) 138.9(2) no
C(1) Ir(1) W(1) C(9) 58.2(3) no
C(1) Ir(1) W(1) C(10) 13.0(2) no
C(1) Ir(1) W(1) C(11) -30.5(2) no
C(1) Ir(1) W(1) C(12) -78.0(4) no
C(1) Ir(1) W(1) C(13) 110.2(5) no
C(1) Ir(1) W(1) C(27) -76.6(2) no
C(1) Ir(1) W(1) C(28) -113.7(2) no
C(1) Ir(1) W(2) C(6) -67.3(2) no
C(1) Ir(1) W(2) C(8) -147.9(2) no
C(1) Ir(1) W(2) C(15) 20.0(2) no
C(1) Ir(1) W(2) C(16) 58.5(3) no
C(1) Ir(1) W(2) C(18) -60.6(3) no
C(1) Ir(1) W(2) C(19) -21.6(2) no
C(1) Ir(1) W(2) C(27) 86.8(2) no
C(1) Ir(1) W(2) C(28) 123.0(2) no
C(1) Ir(1) C(27) C(26) 9.4(4) no
C(1) Ir(1) C(27) C(28) -171.2(3) no
C(2) Ir(1) Ir(2) C(3) -129.3(8) no
C(2) Ir(1) Ir(2) C(4) 3.4(2) no
C(2) Ir(1) Ir(2) C(7) -77.7(2) no
C(2) Ir(1) Ir(2) C(8) 93.2(2) no
C(2) Ir(1) Ir(2) C(28) -177.5(2) no
C(2) Ir(1) W(1) C(5) -56.4(2) no
C(2) Ir(1) W(1) C(7) 25.5(2) no
C(2) Ir(1) W(1) C(9) -55.2(3) no
C(2) Ir(1) W(1) C(10) -100.5(2) no
C(2) Ir(1) W(1) C(11) -143.9(2) no
C(2) Ir(1) W(1) C(12) 168.5(4) no
C(2) Ir(1) W(1) C(13) -3.3(5) no
C(2) Ir(1) W(1) C(27) 170.0(2) no
C(2) Ir(1) W(1) C(28) 132.8(2) no
C(2) Ir(1) W(2) C(6) 40.1(2) no
C(2) Ir(1) W(2) C(8) -40.5(2) no
C(2) Ir(1) W(2) C(15) 127.4(2) no
C(2) Ir(1) W(2) C(16) 165.9(3) no
C(2) Ir(1) W(2) C(18) 46.7(3) no
C(2) Ir(1) W(2) C(19) 85.8(2) no
C(2) Ir(1) W(2) C(27) -165.8(2) no
C(2) Ir(1) W(2) C(28) -129.6(2) no
C(2) Ir(1) C(27) C(26) -160.0(8) no
C(2) Ir(1) C(27) C(28) 20.0(10) no
C(3) Ir(2) Ir(1) C(5) -39.6(8) no
C(3) Ir(2) Ir(1) C(6) 145.4(8) no
C(3) Ir(2) Ir(1) C(27) 47.0(8) no
C(3) Ir(2) W(1) C(5) -146.8(2) no
C(3) Ir(2) W(1) C(7) -72.8(2) no
C(3) Ir(2) W(1) C(9) -55.5(3) no
C(3) Ir(2) W(1) C(11) 57.7(3) no
C(3) Ir(2) W(1) C(12) 21.1(2) no
C(3) Ir(2) W(1) C(13) -19.2(2) no
C(3) Ir(2) W(1) C(27) 125.5(2) no
C(3) Ir(2) W(1) C(28) 89.1(2) no
C(3) Ir(2) W(2) C(6) 145.2(2) no
C(3) Ir(2) W(2) C(8) 59.7(2) no
C(3) Ir(2) W(2) C(15) -67.1(4) no
C(3) Ir(2) W(2) C(16) -26.5(3) no
C(3) Ir(2) W(2) C(17) 16.0(2) no
C(3) Ir(2) W(2) C(18) 58.8(3) no
C(3) Ir(2) W(2) C(19) 101.8(5) no
C(3) Ir(2) W(2) C(27) -114.2(2) no
C(3) Ir(2) W(2) C(28) -77.6(2) no
C(3) Ir(2) C(28) C(27) -169.8(3) no
C(3) Ir(2) C(28) C(29) 13.6(4) no
C(4) Ir(2) Ir(1) C(5) 93.0(2) no
C(4) Ir(2) Ir(1) C(6) -81.9(2) no
C(4) Ir(2) Ir(1) C(27) 179.7(2) no
C(4) Ir(2) W(1) C(5) -42.8(2) no
C(4) Ir(2) W(1) C(7) 31.3(2) no
C(4) Ir(2) W(1) C(9) 48.5(3) no
C(4) Ir(2) W(1) C(11) 161.8(3) no
C(4) Ir(2) W(1) C(12) 125.2(2) no
C(4) Ir(2) W(1) C(13) 84.8(2) no
C(4) Ir(2) W(1) C(27) -130.5(2) no
C(4) Ir(2) W(1) C(28) -166.9(2) no
C(4) Ir(2) W(2) C(6) 30.7(2) no
C(4) Ir(2) W(2) C(8) -54.7(3) no
C(4) Ir(2) W(2) C(15) 178.4(4) no
C(4) Ir(2) W(2) C(16) -140.9(2) no
C(4) Ir(2) W(2) C(17) -98.5(2) no
C(4) Ir(2) W(2) C(18) -55.6(3) no
C(4) Ir(2) W(2) C(19) -12.7(5) no
C(4) Ir(2) W(2) C(27) 131.3(2) no
C(4) Ir(2) W(2) C(28) 168.0(2) no
C(4) Ir(2) C(28) C(27) 6.0(10) no
C(4) Ir(2) C(28) C(29) -170.8(8) no
C(5) Ir(1) Ir(2) C(7) 12.0(2) no
C(5) Ir(1) Ir(2) C(8) -177.1(2) no
C(5) Ir(1) Ir(2) C(28) -87.8(2) no
C(5) Ir(1) W(1) C(7) 82.0(2) no
C(5) Ir(1) W(1) C(9) 1.3(3) no
C(5) Ir(1) W(1) C(10) -44.0(2) no
C(5) Ir(1) W(1) C(11) -87.5(3) no
C(5) Ir(1) W(1) C(12) -135.0(4) no
C(5) Ir(1) W(1) C(13) 53.2(5) no
C(5) Ir(1) W(1) C(27) -133.6(2) no
C(5) Ir(1) W(1) C(28) -170.7(2) no
C(5) Ir(1) W(2) C(6) 177.6(3) no
C(5) Ir(1) W(2) C(8) 97.1(2) no
C(5) Ir(1) W(2) C(15) -95.1(2) no
C(5) Ir(1) W(2) C(16) -56.5(3) no
C(5) Ir(1) W(2) C(18) -175.7(3) no
C(5) Ir(1) W(2) C(19) -136.6(2) no
C(5) Ir(1) W(2) C(27) -28.2(2) no
C(5) Ir(1) W(2) C(28) 8.0(2) no
C(5) Ir(1) C(27) C(26) -81.8(4) no
C(5) Ir(1) C(27) C(28) 97.7(3) no
C(5) W(1) Ir(1) C(6) -175.6(3) no
C(5) W(1) Ir(1) C(27) 133.6(2) no
C(5) W(1) Ir(2) C(7) -74.0(2) no
C(5) W(1) Ir(2) C(8) 92.4(3) no
C(5) W(1) Ir(2) C(28) 124.1(2) no
C(5) W(1) C(9) C(10) -84.3(3) no
C(5) W(1) C(9) C(13) 160.5(3) no
C(5) W(1) C(10) C(9) 90.0(3) no
C(5) W(1) C(10) C(11) -153.7(4) no
C(5) W(1) C(11) C(10) 28.0(4) no
C(5) W(1) C(11) C(12) 144.1(3) no
C(5) W(1) C(12) C(11) -54.0(4) no
C(5) W(1) C(12) C(13) 62.7(4) no
C(5) W(1) C(13) C(9) -21.5(4) no
C(5) W(1) C(13) C(12) -138.4(3) no
C(5) W(1) C(13) C(14) 99.0(5) no
C(5) W(1) C(27) C(26) 86.3(3) no
C(5) W(1) C(27) C(28) -147.9(3) no
C(5) W(1) C(28) C(27) 38.8(3) no
C(5) W(1) C(28) C(29) 162.7(3) no
C(6) Ir(1) Ir(2) C(7) -163.0(2) no
C(6) Ir(1) Ir(2) C(8) 8.0(2) no
C(6) Ir(1) Ir(2) C(28) 97.2(2) no
C(6) Ir(1) W(1) C(7) -93.7(2) no
C(6) Ir(1) W(1) C(9) -174.4(3) no
C(6) Ir(1) W(1) C(10) 140.3(3) no
C(6) Ir(1) W(1) C(11) 96.9(3) no
C(6) Ir(1) W(1) C(12) 49.3(4) no
C(6) Ir(1) W(1) C(13) -122.5(5) no
C(6) Ir(1) W(1) C(27) 50.8(2) no
C(6) Ir(1) W(1) C(28) 13.6(2) no
C(6) Ir(1) W(2) C(8) -80.6(2) no
C(6) Ir(1) W(2) C(15) 87.3(2) no
C(6) Ir(1) W(2) C(16) 125.9(3) no
C(6) Ir(1) W(2) C(18) 6.7(3) no
C(6) Ir(1) W(2) C(19) 45.8(2) no
C(6) Ir(1) W(2) C(27) 154.2(2) no
C(6) Ir(1) W(2) C(28) -169.6(2) no
C(6) Ir(1) C(27) C(26) 97.7(4) no
C(6) Ir(1) C(27) C(28) -82.8(3) no
C(6) W(2) Ir(1) C(27) -154.2(2) no
C(6) W(2) Ir(2) C(7) -80.3(2) no
C(6) W(2) Ir(2) C(8) 85.4(2) no
C(6) W(2) Ir(2) C(28) -137.3(2) no
C(6) W(2) C(15) C(16) -155.9(3) no
C(6) W(2) C(15) C(19) -38.7(4) no
C(6) W(2) C(16) C(15) 35.3(5) no
C(6) W(2) C(16) C(17) -81.1(4) no
C(6) W(2) C(17) C(16) 127.4(3) no
C(6) W(2) C(17) C(18) 12.3(4) no
C(6) W(2) C(18) C(17) -169.6(3) no
C(6) W(2) C(18) C(19) 74.4(3) no
C(6) W(2) C(19) C(15) 142.2(3) no
C(6) W(2) C(19) C(18) -101.0(4) no
C(6) W(2) C(19) C(20) 20.7(5) no
C(6) W(2) C(27) C(26) -100.5(4) no
C(6) W(2) C(27) C(28) 134.6(3) no
C(6) W(2) C(28) C(27) -57.4(3) no
C(6) W(2) C(28) C(29) 177.6(3) no
C(7) Ir(2) Ir(1) C(27) 98.6(2) no
C(7) Ir(2) W(1) C(9) 17.3(3) no
C(7) Ir(2) W(1) C(11) 130.5(3) no
C(7) Ir(2) W(1) C(12) 93.9(2) no
C(7) Ir(2) W(1) C(13) 53.6(2) no
C(7) Ir(2) W(1) C(27) -161.7(2) no
C(7) Ir(2) W(1) C(28) 161.9(2) no
C(7) Ir(2) W(2) C(8) -165.7(3) no
C(7) Ir(2) W(2) C(15) 67.4(4) no
C(7) Ir(2) W(2) C(16) 108.1(2) no
C(7) Ir(2) W(2) C(17) 150.5(2) no
C(7) Ir(2) W(2) C(18) -166.6(3) no
C(7) Ir(2) W(2) C(19) -123.6(5) no
C(7) Ir(2) W(2) C(27) 20.4(2) no
C(7) Ir(2) W(2) C(28) 57.0(2) no
C(7) Ir(2) C(28) C(27) -77.5(3) no
C(7) Ir(2) C(28) C(29) 105.9(4) no
C(7) W(1) Ir(1) C(27) -144.4(2) no
C(7) W(1) Ir(2) C(8) 166.4(3) no
C(7) W(1) Ir(2) C(28) -161.9(2) no
C(7) W(1) C(9) C(10) -167.0(3) no
C(7) W(1) C(9) C(13) 77.8(3) no
C(7) W(1) C(10) C(9) 15.1(4) no
C(7) W(1) C(10) C(11) 131.4(3) no
C(7) W(1) C(11) C(10) -74.7(4) no
C(7) W(1) C(11) C(12) 41.4(4) no
C(7) W(1) C(12) C(11) -152.2(3) no
C(7) W(1) C(12) C(13) -35.5(4) no
C(7) W(1) C(13) C(9) -97.3(3) no
C(7) W(1) C(13) C(12) 145.8(3) no
C(7) W(1) C(13) C(14) 23.2(5) no
C(7) W(1) C(27) C(26) 167.9(3) no
C(7) W(1) C(27) C(28) -66.4(3) no
C(7) W(1) C(28) C(27) 129.1(3) no
C(7) W(1) C(28) C(29) -107.1(4) no
C(8) Ir(2) Ir(1) C(27) -90.5(2) no
C(8) Ir(2) W(1) C(9) -176.3(3) no
C(8) Ir(2) W(1) C(11) -63.1(3) no
C(8) Ir(2) W(1) C(12) -99.6(3) no
C(8) Ir(2) W(1) C(13) -140.0(3) no
C(8) Ir(2) W(1) C(27) 4.7(2) no
C(8) Ir(2) W(1) C(28) -31.7(3) no
C(8) Ir(2) W(2) C(15) -126.9(4) no
C(8) Ir(2) W(2) C(16) -86.2(3) no
C(8) Ir(2) W(2) C(17) -43.8(3) no
C(8) Ir(2) W(2) C(18) -.9(3) no
C(8) Ir(2) W(2) C(19) 42.1(5) no
C(8) Ir(2) W(2) C(27) -173.9(2) no
C(8) Ir(2) W(2) C(28) -137.3(2) no
C(8) Ir(2) C(28) C(27) 95.7(3) no
C(8) Ir(2) C(28) C(29) -80.9(4) no
C(8) W(2) Ir(1) C(27) 125.3(2) no
C(8) W(2) Ir(2) C(28) 137.3(2) no
C(8) W(2) C(15) C(16) -52.9(4) no
C(8) W(2) C(15) C(19) 64.2(4) no
C(8) W(2) C(16) C(15) 144.2(3) no
C(8) W(2) C(16) C(17) 27.8(4) no
C(8) W(2) C(17) C(16) -153.6(4) no
C(8) W(2) C(17) C(18) 91.3(3) no
C(8) W(2) C(18) C(17) -82.3(4) no
C(8) W(2) C(18) C(19) 161.7(4) no
C(8) W(2) C(19) C(15) -136.9(3) no
C(8) W(2) C(19) C(18) -20.1(4) no
C(8) W(2) C(19) C(20) 101.6(5) no
C(8) W(2) C(27) C(26) 167.0(3) no
C(8) W(2) C(27) C(28) 42.1(3) no
C(8) W(2) C(28) C(27) -145.0(3) no
C(8) W(2) C(28) C(29) 90.0(3) no
C(9) W(1) Ir(1) C(27) 134.9(2) no
C(9) W(1) Ir(2) C(28) -144.6(3) no
C(9) W(1) C(10) C(11) 116.2(5) no
C(9) W(1) C(11) C(10) -38.2(3) no
C(9) W(1) C(11) C(12) 78.0(3) no
C(9) W(1) C(12) C(11) -79.6(3) no
C(9) W(1) C(12) C(13) 37.1(3) no
C(9) W(1) C(13) C(12) -117.0(5) no
C(9) W(1) C(13) C(14) 120.5(6) no
C(9) W(1) C(27) C(26) 8.3(5) no
C(9) W(1) C(27) C(28) 134.0(3) no
C(9) W(1) C(28) C(27) -119.7(4) no
C(9) W(1) C(28) C(29) 4.1(6) no
C(9) C(10) W(1) C(11) -116.2(5) no
C(9) C(10) W(1) C(12) -78.4(3) no
C(9) C(10) W(1) C(13) -37.5(3) no
C(9) C(10) W(1) C(27) 178.0(3) no
C(9) C(10) W(1) C(28) -144.8(3) no
C(9) C(10) C(11) C(12) -1.5(6) no
C(9) C(13) W(1) C(10) 38.6(3) no
C(9) C(13) W(1) C(11) 79.4(3) no
C(9) C(13) W(1) C(12) 117.0(5) no
C(9) C(13) W(1) C(27) 121.3(4) no
C(9) C(13) W(1) C(28) 161.5(3) no
C(9) C(13) C(12) C(11) 2.3(6) no
C(10) W(1) Ir(1) C(27) 89.6(2) no
C(10) W(1) C(9) C(13) -115.2(5) no
C(10) W(1) C(11) C(12) 116.1(4) no
C(10) W(1) C(12) C(11) -36.9(3) no
C(10) W(1) C(12) C(13) 79.8(3) no
C(10) W(1) C(13) C(12) -78.4(3) no
C(10) W(1) C(13) C(14) 159.0(5) no
C(10) W(1) C(27) C(26) 6.0(4) no
C(10) W(1) C(27) C(28) 131.7(3) no
C(10) W(1) C(28) C(27) -68.7(3) no
C(10) W(1) C(28) C(29) 55.1(4) no
C(10) C(9) W(1) C(11) 36.6(3) no
C(10) C(9) W(1) C(12) 78.6(3) no
C(10) C(9) W(1) C(13) 115.2(5) no
C(10) C(9) W(1) C(27) -3.5(5) no
C(10) C(9) W(1) C(28) 77.5(5) no
C(10) C(9) C(13) C(12) -3.2(6) no
C(10) C(9) C(13) C(14) 171.2(5) no
C(10) C(11) W(1) C(12) -116.1(4) no
C(10) C(11) W(1) C(13) -79.6(3) no
C(10) C(11) W(1) C(27) 121.8(3) no
C(10) C(11) W(1) C(28) 158.8(3) no
C(10) C(11) C(12) C(13) -.5(6) no
C(11) W(1) Ir(1) C(27) 46.1(2) no
C(11) W(1) Ir(2) C(28) -31.3(3) no
C(11) W(1) C(9) C(13) -78.6(3) no
C(11) W(1) C(12) C(13) 116.7(4) no
C(11) W(1) C(13) C(12) -37.5(3) no
C(11) W(1) C(13) C(14) -160.1(5) no
C(11) W(1) C(27) C(26) -25.5(3) no
C(11) W(1) C(27) C(28) 100.2(3) no
C(11) W(1) C(28) C(27) -84.9(3) no
C(11) W(1) C(28) C(29) 39.0(4) no
C(11) C(10) W(1) C(12) 37.9(3) no
C(11) C(10) W(1) C(13) 78.8(3) no
C(11) C(10) W(1) C(27) -65.8(3) no
C(11) C(10) W(1) C(28) -28.6(4) no
C(11) C(10) C(9) C(13) 3.0(6) no
C(11) C(12) W(1) C(13) -116.7(4) no
C(11) C(12) W(1) C(27) 65.9(3) no
C(11) C(12) W(1) C(28) 99.9(3) no
C(11) C(12) C(13) C(14) -172.1(5) no
C(12) W(1) Ir(1) C(27) -1.4(4) no
C(12) W(1) Ir(2) C(28) -67.9(2) no
C(12) W(1) C(9) C(13) -36.6(3) no
C(12) W(1) C(13) C(14) -122.6(6) no
C(12) W(1) C(27) C(26) -57.9(4) no
C(12) W(1) C(27) C(28) 67.9(3) no
C(12) W(1) C(28) C(27) -120.6(3) no
C(12) W(1) C(28) C(29) 3.2(4) no
C(12) C(11) W(1) C(13) 36.6(3) no
C(12) C(11) W(1) C(27) -122.1(3) no
C(12) C(11) W(1) C(28) -85.1(3) no
C(12) C(13) W(1) C(27) 4.3(5) no
C(12) C(13) W(1) C(28) 44.6(4) no
C(13) W(1) Ir(1) C(27) -173.2(5) no
C(13) W(1) Ir(2) C(28) -108.3(2) no
C(13) W(1) C(27) C(26) -60.5(5) no
C(13) W(1) C(27) C(28) 65.2(4) no
C(13) W(1) C(28) C(27) -144.4(3) no
C(13) W(1) C(28) C(29) -20.5(4) no
C(13) C(9) W(1) C(27) -118.8(4) no
C(13) C(9) W(1) C(28) -37.7(5) no
C(13) C(12) W(1) C(27) -177.5(3) no
C(13) C(12) W(1) C(28) -143.4(3) no
C(14) C(13) W(1) C(27) -118.3(5) no
C(14) C(13) W(1) C(28) -78.0(5) no
C(15) W(2) Ir(1) C(27) -66.9(2) no
C(15) W(2) Ir(2) C(28) 10.4(4) no
C(15) W(2) C(16) C(17) -116.4(5) no
C(15) W(2) C(17) C(16) 37.2(3) no
C(15) W(2) C(17) C(18) -77.9(3) no
C(15) W(2) C(18) C(17) 79.2(4) no
C(15) W(2) C(18) C(19) -36.7(3) no
C(15) W(2) C(19) C(18) 116.9(5) no
C(15) W(2) C(19) C(20) -121.5(6) no
C(15) W(2) C(27) C(26) 7.5(4) no
C(15) W(2) C(27) C(28) -117.4(3) no
C(15) W(2) C(28) C(27) 71.8(3) no
C(15) W(2) C(28) C(29) -53.2(3) no
C(15) C(16) W(2) C(17) 116.4(5) no
C(15) C(16) W(2) C(18) 77.8(3) no
C(15) C(16) W(2) C(19) 36.5(3) no
C(15) C(16) W(2) C(27) -85.1(3) no
C(15) C(16) W(2) C(28) -121.6(3) no
C(15) C(16) C(17) C(18) -.5(6) no
C(15) C(19) W(2) C(16) -37.0(3) no
C(15) C(19) W(2) C(17) -78.7(3) no
C(15) C(19) W(2) C(18) -116.9(5) no
C(15) C(19) W(2) C(27) 47.5(4) no
C(15) C(19) W(2) C(28) 5.8(5) no
C(15) C(19) C(18) C(17) -2.8(6) no
C(16) W(2) Ir(1) C(27) -28.3(3) no
C(16) W(2) Ir(2) C(28) 51.1(2) no
C(16) W(2) C(15) C(19) 117.1(5) no
C(16) W(2) C(17) C(18) -115.1(5) no
C(16) W(2) C(18) C(17) 37.8(3) no
C(16) W(2) C(18) C(19) -78.2(3) no
C(16) W(2) C(19) C(18) 79.8(4) no
C(16) W(2) C(19) C(20) -158.5(6) no
C(16) W(2) C(27) C(26) 43.0(4) no
C(16) W(2) C(27) C(28) -81.9(3) no
C(16) W(2) C(28) C(27) 103.9(3) no
C(16) W(2) C(28) C(29) -21.1(3) no
C(16) C(15) W(2) C(17) -37.4(3) no
C(16) C(15) W(2) C(18) -80.1(3) no
C(16) C(15) W(2) C(19) -117.1(5) no
C(16) C(15) W(2) C(27) 101.3(3) no
C(16) C(15) W(2) C(28) 66.3(3) no
C(16) C(15) C(19) C(18) 2.5(6) no
C(16) C(15) C(19) C(20) -170.8(5) no
C(16) C(17) W(2) C(18) 115.1(5) no
C(16) C(17) W(2) C(19) 78.0(3) no
C(16) C(17) W(2) C(27) -30.2(4) no
C(16) C(17) W(2) C(28) -65.9(3) no
C(16) C(17) C(18) C(19) 2.1(6) no
C(17) W(2) Ir(2) C(28) 93.5(2) no
C(17) W(2) C(15) C(19) 79.8(3) no
C(17) W(2) C(18) C(19) -115.9(5) no
C(17) W(2) C(19) C(18) 38.2(3) no
C(17) W(2) C(19) C(20) 159.8(6) no
C(17) W(2) C(27) C(26) 60.4(4) no
C(17) W(2) C(27) C(28) -64.5(3) no
C(17) W(2) C(28) C(27) 136.1(3) no
C(17) W(2) C(28) C(29) 11.1(4) no
C(17) C(16) W(2) C(18) -38.5(3) no
C(17) C(16) W(2) C(19) -79.9(4) no
C(17) C(16) W(2) C(27) 158.6(3) no
C(17) C(16) W(2) C(28) 122.0(3) no
C(17) C(16) C(15) C(19) -1.2(6) no
C(17) C(18) W(2) C(19) 115.9(5) no
C(17) C(18) W(2) C(27) 82.4(5) no
C(17) C(18) W(2) C(28) -1.8(5) no
C(17) C(18) C(19) C(20) 170.3(5) no
C(18) W(2) Ir(1) C(27) -147.5(3) no
C(18) W(2) Ir(2) C(28) 136.4(2) no
C(18) W(2) C(15) C(19) 37.1(3) no
C(18) W(2) C(19) C(20) 121.6(7) no
C(18) W(2) C(27) C(26) 4.7(6) no
C(18) W(2) C(27) C(28) -120.2(4) no
C(18) W(2) C(28) C(27) 137.2(3) no
C(18) W(2) C(28) C(29) 12.2(5) no
C(18) C(17) W(2) C(19) -37.1(3) no
C(18) C(17) W(2) C(27) -145.2(3) no
C(18) C(17) W(2) C(28) 179.0(3) no
C(18) C(19) W(2) C(27) 164.3(3) no
C(18) C(19) W(2) C(28) 122.6(4) no
C(19) W(2) Ir(1) C(27) -108.4(2) no
C(19) W(2) Ir(2) C(28) 179.4(5) no
C(19) W(2) C(27) C(26) -17.7(4) no
C(19) W(2) C(27) C(28) -142.6(3) no
C(19) W(2) C(28) C(27) 68.2(4) no
C(19) W(2) C(28) C(29) -56.7(5) no
C(19) C(15) W(2) C(27) -141.6(3) no
C(19) C(15) W(2) C(28) -176.6(3) no
C(19) C(18) W(2) C(27) -33.5(6) no
C(19) C(18) W(2) C(28) -117.7(4) no
C(20) C(19) W(2) C(27) -74.0(5) no
C(20) C(19) W(2) C(28) -115.7(5) no
C(21) C(22) C(23) C(24) 4.0(9) no
C(21) C(26) C(25) C(24) 3.6(7) no
C(21) C(26) C(27) C(28) 39.3(7) no
C(22) C(21) C(26) C(25) -2.6(7) no
C(22) C(21) C(26) C(27) 174.1(5) no
C(22) C(23) C(24) C(25) -3.1(9) no
C(23) C(22) C(21) C(26) -1.1(8) no
C(23) C(24) C(25) C(26) -.8(8) no
C(24) C(25) C(26) C(27) -173.4(5) no
C(25) C(26) C(27) C(28) -144.1(5) no
C(26) C(27) W(1) C(28) -125.7(4) no
C(26) C(27) W(2) C(28) 124.9(4) no
C(26) C(27) C(28) C(29) -6.2(8) no
C(27) Ir(1) Ir(2) C(28) -1.2(2) no
C(27) Ir(1) W(1) C(28) -37.1(2) no
C(27) Ir(1) W(2) C(28) 36.2(2) no
C(27) W(1) Ir(2) C(28) 36.4(2) no
C(27) W(1) C(28) C(29) 123.8(4) no
C(27) W(2) Ir(2) C(28) -36.7(2) no
C(27) W(2) C(28) C(29) -125.0(4) no
C(27) C(28) C(29) C(30) -143.2(5) no
C(27) C(28) C(29) C(34) 35.3(7) no
C(28) C(29) C(30) C(31) 178.7(5) no
C(28) C(29) C(34) C(33) -177.7(5) no
C(29) C(30) C(31) C(32) -1.5(9) no
C(29) C(34) C(33) C(32) -.6(9) no
C(30) C(29) C(34) C(33) .9(7) no
C(30) C(31) C(32) C(33) 1.7(9) no
C(31) C(30) C(29) C(34) .2(8) no
C(31) C(32) C(33) C(34) -.7(9) no
